data_2238619
loop_
_publ_author_name
'Nielson, Alastair J.'
'Shen, Chaohong'
'Waters, Joyce M.'

_publ_section_title
;
 Di-\m-methanolato-bis[(2-<i>tert</i>-butyl-6-methylphenolato-\k<i>O</i>)methyltitanium(IV)]
;
_journal_coeditor_code GG2122
_journal_issue 10
_journal_name_full 'Acta Crystallographica Section E'
_journal_page_first m554
_journal_page_last m555
_journal_paper_doi 10.1107/S1600536813025634
_journal_volume 69
_journal_year 2013
_chemical_formula_iupac '[Ti2 (C H3)2 (C H3 O)2 (C11 H15 O)4]'
_chemical_formula_moiety 'C48 H72 O6 Ti2'
_chemical_formula_sum 'C48 H72 O6 Ti2'
_chemical_formula_weight 840.80
_chemical_name_systematic Di-\m-methanolato-bis[(2-<i>tert</i>-butyl-6-methylphenolato-\k<i>O</i>)methyltitanium(IV)]
_space_group_IT_number 14
_symmetry_cell_setting monoclinic
_symmetry_space_group_name_Hall '-P 2ybc'
_symmetry_space_group_name_H-M 'P 1 21/c 1'
_atom_sites_solution_hydrogens geom
_atom_sites_solution_primary direct
_atom_sites_solution_secondary difmap
_audit_creation_method SHELXL-97
_cell_angle_alpha 90.00
_cell_angle_beta 115.71(3)
_cell_angle_gamma 90.00
_cell_formula_units_Z 2
_cell_length_a 15.127(3)
_cell_length_b 11.067(2)
_cell_length_c 15.821(3)
_cell_measurement_reflns_used 10380
_cell_measurement_temperature 150(2)
_cell_measurement_theta_max 26
_cell_measurement_theta_min 2
_cell_volume 2386.4(10)
_computing_cell_refinement 'SAINT (Siemens, 1995)'
_computing_data_collection 'SMART (Siemens, 1995)'
_computing_data_reduction 'SAINT (Siemens, 1995)'
_computing_molecular_graphics 'ORTEP-3 for Windows (Farrugia, 2012)'
_computing_publication_material 'SHELXL97 (Sheldrick, 2008)'
_computing_structure_refinement 'SHELXL97 (Sheldrick, 2008)'
_computing_structure_solution 'SHELXS93 (Sheldrick, 2008)'
_diffrn_ambient_temperature 150(2)
_diffrn_measured_fraction_theta_full 0.994
_diffrn_measured_fraction_theta_max 0.994
_diffrn_measurement_device_type 'Siemens SMART'
_diffrn_measurement_method 'Area detector \w scans'
_diffrn_radiation_monochromator graphite
_diffrn_radiation_source 'fine-focus sealed tube'
_diffrn_radiation_type MoK\a
_diffrn_radiation_wavelength 0.71073
_diffrn_reflns_av_R_equivalents 0.0216
_diffrn_reflns_av_sigmaI/netI 0.0267
_diffrn_reflns_limit_h_max 18
_diffrn_reflns_limit_h_min -9
_diffrn_reflns_limit_k_max 13
_diffrn_reflns_limit_k_min -13
_diffrn_reflns_limit_l_max 18
_diffrn_reflns_limit_l_min -19
_diffrn_reflns_number 13277
_diffrn_reflns_theta_full 26.36
_diffrn_reflns_theta_max 26.36
_diffrn_reflns_theta_min 1.49
_diffrn_standards_decay_% 0
_exptl_absorpt_coefficient_mu 0.378
_exptl_absorpt_correction_T_max 0.9525
_exptl_absorpt_correction_T_min 0.8339
_exptl_absorpt_correction_type multi-scan
_exptl_absorpt_process_details '(Blessing, 1995)'
_exptl_crystal_colour yellow
_exptl_crystal_density_diffrn 1.170
_exptl_crystal_density_method 'not measured'
_exptl_crystal_description needle
_exptl_crystal_F_000 904
_exptl_crystal_size_max 0.48
_exptl_crystal_size_mid 0.20
_exptl_crystal_size_min 0.18
_refine_diff_density_max 0.301
_refine_diff_density_min -0.303
_refine_ls_abs_structure_details 'structure is centrosymmetric'
_refine_ls_extinction_coef 0
_refine_ls_extinction_method none
_refine_ls_goodness_of_fit_ref 1.044
_refine_ls_hydrogen_treatment constr
_refine_ls_matrix_type full
_refine_ls_number_parameters 263
_refine_ls_number_reflns 4844
_refine_ls_number_restraints 0
_refine_ls_restrained_S_all 1.044
_refine_ls_R_factor_all 0.0435
_refine_ls_R_factor_gt 0.0344
_refine_ls_shift/su_max 0.002
_refine_ls_shift/su_mean 0.000
_refine_ls_structure_factor_coef Fsqd
_refine_ls_weighting_details 'w=1/[\s^2^(Fo^2^)+(0.0371P)^2^+1.0664P] where P=(Fo^2^+2Fc^2^)/3'
_refine_ls_weighting_scheme calc
_refine_ls_wR_factor_gt 0.0840
_refine_ls_wR_factor_ref 0.0889
_reflns_number_gt 4113
_reflns_number_total 4844
_reflns_threshold_expression I>2\s(I)
_cod_data_source_file gg2122.cif
_cod_data_source_block I
_cod_original_cell_volume 2386.4(8)
_cod_original_sg_symbol_H-M 'P 21/c'
_cod_database_code 2238619

loop_
_symmetry_equiv_pos_as_xyz
'x, y, z'
'-x, y+1/2, -z+1/2'
'-x, -y, -z'
'x, -y-1/2, z-1/2'

loop_
_atom_site_type_symbol
_atom_site_label
_atom_site_fract_x
_atom_site_fract_y
_atom_site_fract_z
_atom_site_U_iso_or_equiv
_atom_site_adp_type
_atom_site_calc_flag
_atom_site_refinement_flags
_atom_site_occupancy
_atom_site_symmetry_multiplicity
Ti Ti 0.113050(19) 0.99514(2) 1.010663(18) 0.02326(9) Uani d . 1 1
O O1 0.20285(8) 0.87453(10) 1.06042(7) 0.0265(2) Uani d . 1 1
O O2 0.13233(8) 1.04040(10) 0.90976(7) 0.0273(2) Uani d . 1 1
O O3 0.01427(8) 0.90487(9) 1.03621(8) 0.0275(2) Uani d . 1 1
C C1 0.25027(11) 0.76640(14) 1.07086(11) 0.0266(3) Uani d . 1 1
C C2 0.21767(12) 0.69000(15) 0.99229(12) 0.0306(3) Uani d . 1 1
C C3 0.26384(14) 0.57900(16) 0.99989(14) 0.0404(4) Uani d . 1 1
H H3 0.2419 0.5270 0.9487 0.048 Uiso calc R 1 1
C C4 0.34152(16) 0.54566(18) 1.08239(15) 0.0488(5) Uani d . 1 1
H H4 0.3730 0.4722 1.0865 0.059 Uiso calc R 1 1
C C5 0.37277(14) 0.62199(18) 1.15939(14) 0.0437(5) Uani d . 1 1
H H5 0.4252 0.5979 1.2148 0.052 Uiso calc R 1 1
C C6 0.32879(12) 0.73322(15) 1.15704(12) 0.0312(4) Uani d . 1 1
C C7 0.13366(13) 0.72806(16) 0.90185(12) 0.0356(4) Uani d . 1 1
H H7A 0.1204 0.6657 0.8557 0.053 Uiso calc R 1 1
H H7B 0.1506 0.8014 0.8799 0.053 Uiso calc R 1 1
H H7C 0.0764 0.7414 0.9122 0.053 Uiso calc R 1 1
C C8 0.36418(12) 0.81365(17) 1.24508(12) 0.0364(4) Uani d . 1 1
C C9 0.27979(14) 0.8334(2) 1.27289(13) 0.0468(5) Uani d . 1 1
H H9A 0.2270 0.8749 1.2232 0.070 Uiso calc R 1 1
H H9B 0.3027 0.8810 1.3291 0.070 Uiso calc R 1 1
H H9C 0.2569 0.7566 1.2837 0.070 Uiso calc R 1 1
C C10 0.44889(16) 0.7549(2) 1.32983(14) 0.0556(6) Uani d . 1 1
H H10A 0.4281 0.6778 1.3425 0.083 Uiso calc R 1 1
H H10B 0.4671 0.8061 1.3837 0.083 Uiso calc R 1 1
H H10C 0.5042 0.7440 1.3160 0.083 Uiso calc R 1 1
C C11 0.40205(13) 0.93433(18) 1.22650(13) 0.0414(4) Uani d . 1 1
H H11A 0.4591 0.9204 1.2159 0.062 Uiso calc R 1 1
H H11B 0.4189 0.9864 1.2798 0.062 Uiso calc R 1 1
H H11C 0.3519 0.9719 1.1721 0.062 Uiso calc R 1 1
C C12 0.13202(12) 1.03778(14) 0.82316(11) 0.0272(3) Uani d . 1 1
C C13 0.04673(13) 0.99423(14) 0.74772(11) 0.0307(3) Uani d . 1 1
C C14 0.04534(15) 0.99010(16) 0.65910(12) 0.0381(4) Uani d . 1 1
H H14 -0.0108 0.9633 0.6081 0.046 Uiso calc R 1 1
C C15 0.12567(16) 1.02501(17) 0.64586(13) 0.0437(5) Uani d . 1 1
H H15 0.1243 1.0197 0.5866 0.052 Uiso calc R 1 1
C C16 0.20860(15) 1.06815(17) 0.72079(13) 0.0399(4) Uani d . 1 1
H H16 0.2620 1.0922 0.7104 0.048 Uiso calc R 1 1
C C17 0.21512(12) 1.07692(15) 0.81156(12) 0.0312(4) Uani d . 1 1
C C18 -0.04102(13) 0.95336(18) 0.76132(13) 0.0381(4) Uani d . 1 1
H H18A -0.0224 0.8880 0.8056 0.057 Uiso calc R 1 1
H H18B -0.0915 0.9266 0.7024 0.057 Uiso calc R 1 1
H H18C -0.0652 1.0194 0.7846 0.057 Uiso calc R 1 1
C C19 0.30757(13) 1.12730(16) 0.89323(13) 0.0365(4) Uani d . 1 1
C C20 0.28073(14) 1.24147(17) 0.93236(14) 0.0442(5) Uani d . 1 1
H H20A 0.2569 1.3024 0.8844 0.066 Uiso calc R 1 1
H H20B 0.3378 1.2710 0.9849 0.066 Uiso calc R 1 1
H H20C 0.2307 1.2223 0.9522 0.066 Uiso calc R 1 1
C C21 0.38714(16) 1.1638(2) 0.86143(17) 0.0560(6) Uani d . 1 1
H H21A 0.4056 1.0945 0.8363 0.084 Uiso calc R 1 1
H H21B 0.4436 1.1944 0.9142 0.084 Uiso calc R 1 1
H H21C 0.3617 1.2253 0.8141 0.084 Uiso calc R 1 1
C C22 0.35367(14) 1.03064(18) 0.97023(14) 0.0423(4) Uani d . 1 1
H H22A 0.3073 1.0078 0.9938 0.063 Uiso calc R 1 1
H H22B 0.4115 1.0629 1.0205 0.063 Uiso calc R 1 1
H H22C 0.3709 0.9610 0.9444 0.063 Uiso calc R 1 1
C C23 0.02098(13) 0.78584(15) 1.07531(13) 0.0343(4) Uani d . 1 1
H H23A -0.0171 0.7303 1.0264 0.051 Uiso calc R 1 1
H H23B -0.0038 0.7875 1.1218 0.051 Uiso calc R 1 1
H H23C 0.0883 0.7603 1.1038 0.051 Uiso calc R 1 1
C C24 0.18633(13) 1.12601(16) 1.11211(12) 0.0358(4) Uani d . 1 1
H H24A 0.2486 1.1433 1.1123 0.054 Uiso calc R 1 1
H H24B 0.1965 1.0965 1.1727 0.054 Uiso calc R 1 1
H H24C 0.1476 1.1984 1.0980 0.054 Uiso calc R 1 1

loop_
_atom_site_aniso_label
_atom_site_aniso_U_11
_atom_site_aniso_U_22
_atom_site_aniso_U_33
_atom_site_aniso_U_12
_atom_site_aniso_U_13
_atom_site_aniso_U_23
Ti 0.02042(14) 0.02367(15) 0.02448(14) 0.00311(11) 0.00862(11) -0.00058(11)
O1 0.0221(5) 0.0268(5) 0.0287(6) 0.0042(4) 0.0091(4) 0.0002(4)
O2 0.0261(6) 0.0295(6) 0.0265(5) 0.0006(5) 0.0117(5) -0.0002(4)
O3 0.0250(6) 0.0233(5) 0.0343(6) 0.0042(4) 0.0130(5) 0.0042(5)
C1 0.0221(7) 0.0264(8) 0.0340(8) 0.0035(6) 0.0146(7) 0.0029(6)
C2 0.0318(8) 0.0275(8) 0.0361(9) 0.0025(7) 0.0181(7) 0.0019(7)
C3 0.0483(11) 0.0311(9) 0.0466(10) 0.0047(8) 0.0250(9) -0.0019(8)
C4 0.0524(12) 0.0351(10) 0.0623(13) 0.0200(9) 0.0279(11) 0.0086(9)
C5 0.0361(10) 0.0461(11) 0.0458(11) 0.0163(8) 0.0147(8) 0.0141(9)
C6 0.0247(8) 0.0353(9) 0.0349(9) 0.0040(7) 0.0142(7) 0.0066(7)
C7 0.0389(10) 0.0303(8) 0.0335(9) -0.0005(7) 0.0120(8) -0.0061(7)
C8 0.0253(8) 0.0495(11) 0.0296(8) 0.0038(8) 0.0075(7) 0.0053(8)
C9 0.0407(10) 0.0690(14) 0.0337(9) 0.0009(10) 0.0189(8) -0.0020(9)
C10 0.0438(12) 0.0709(15) 0.0378(10) 0.0110(11) 0.0044(9) 0.0101(10)
C11 0.0283(9) 0.0491(11) 0.0393(10) -0.0033(8) 0.0076(8) -0.0040(8)
C12 0.0317(8) 0.0230(7) 0.0278(8) 0.0060(6) 0.0137(7) 0.0018(6)
C13 0.0353(9) 0.0247(8) 0.0296(8) 0.0047(7) 0.0117(7) 0.0012(6)
C14 0.0492(11) 0.0313(9) 0.0288(8) 0.0057(8) 0.0121(8) -0.0025(7)
C15 0.0651(13) 0.0401(10) 0.0325(9) 0.0075(9) 0.0273(9) 0.0009(8)
C16 0.0498(11) 0.0369(10) 0.0440(10) 0.0055(8) 0.0304(9) 0.0063(8)
C17 0.0353(9) 0.0256(8) 0.0360(9) 0.0060(7) 0.0185(7) 0.0038(7)
C18 0.0306(9) 0.0422(10) 0.0332(9) -0.0020(8) 0.0059(7) -0.0002(8)
C19 0.0291(9) 0.0380(9) 0.0453(10) -0.0012(7) 0.0188(8) 0.0004(8)
C20 0.0377(10) 0.0362(10) 0.0555(12) -0.0072(8) 0.0172(9) -0.0090(9)
C21 0.0419(11) 0.0667(14) 0.0670(14) -0.0070(10) 0.0308(11) 0.0053(11)
C22 0.0286(9) 0.0492(11) 0.0478(11) 0.0050(8) 0.0154(8) 0.0035(9)
C23 0.0310(9) 0.0265(8) 0.0450(10) 0.0044(7) 0.0160(8) 0.0091(7)
C24 0.0334(9) 0.0330(9) 0.0364(9) -0.0003(7) 0.0107(7) -0.0080(7)

loop_
_atom_type_symbol
_atom_type_description
_atom_type_scat_dispersion_real
_atom_type_scat_dispersion_imag
_atom_type_scat_source
C C 0.0033 0.0016 'International Tables Vol C Tables 4.2.6.8 and 6.1.1.4'
H H 0.0000 0.0000 'International Tables Vol C Tables 4.2.6.8 and 6.1.1.4'
O O 0.0106 0.0060 'International Tables Vol C Tables 4.2.6.8 and 6.1.1.4'
Ti Ti 0.2776 0.4457 'International Tables Vol C Tables 4.2.6.8 and 6.1.1.4'

loop_
_geom_angle_atom_site_label_1
_geom_angle_atom_site_label_2
_geom_angle_atom_site_label_3
_geom_angle_site_symmetry_1
_geom_angle_site_symmetry_3
_geom_angle
O1 Ti O2 . . 102.02(5)
O1 Ti O3 . . 91.68(5)
O2 Ti O3 . . 138.00(5)
O1 Ti O3 . 3_577 162.64(5)
O2 Ti O3 . 3_577 90.97(5)
O3 Ti O3 . 3_577 70.97(5)
O1 Ti C24 . . 97.38(7)
O2 Ti C24 . . 104.51(7)
O3 Ti C24 . . 112.91(6)
O3 Ti C24 3_577 . 90.33(6)
O1 Ti Ti . 3_577 127.98(4)
O2 Ti Ti . 3_577 117.24(5)
O3 Ti Ti . 3_577 36.30(3)
O3 Ti Ti 3_577 3_577 34.67(3)
C24 Ti Ti . 3_577 103.76(6)
C23 O3 Ti . . 129.10(10)
C23 O3 Ti . 3_577 121.77(10)
Ti O3 Ti . 3_577 109.03(5)
C1 O1 Ti . . 161.24(10)
C12 O2 Ti . . 160.66(11)
O1 C1 C2 . . 117.10(14)
O1 C1 C6 . . 121.39(14)
C2 C1 C6 . . 121.51(15)
C16 C17 C12 . . 116.15(16)
C16 C17 C19 . . 121.37(16)
C12 C17 C19 . . 122.47(15)
C20 C19 C17 . . 109.47(14)
C20 C19 C22 . . 111.10(16)
C17 C19 C22 . . 110.29(15)
C20 C19 C21 . . 107.17(16)
C17 C19 C21 . . 111.94(16)
C22 C19 C21 . . 106.81(16)
O2 C12 C13 . . 117.37(15)
O2 C12 C17 . . 120.40(15)
C13 C12 C17 . . 122.23(15)
C5 C6 C1 . . 116.56(16)
C5 C6 C8 . . 120.82(16)
C1 C6 C8 . . 122.61(15)
C13 C18 H18A . . 109.5
C13 C18 H18B . . 109.5
H18A C18 H18B . . 109.5
C13 C18 H18C . . 109.5
H18A C18 H18C . . 109.5
H18B C18 H18C . . 109.5
C11 C8 C9 . . 110.96(16)
C11 C8 C6 . . 110.04(14)
C9 C8 C6 . . 109.59(15)
C11 C8 C10 . . 107.24(16)
C9 C8 C10 . . 106.96(16)
C6 C8 C10 . . 112.00(16)
O3 C23 H23A . . 109.5
O3 C23 H23B . . 109.5
H23A C23 H23B . . 109.5
O3 C23 H23C . . 109.5
H23A C23 H23C . . 109.5
H23B C23 H23C . . 109.5
C3 C2 C1 . . 118.98(16)
C3 C2 C7 . . 120.96(16)
C1 C2 C7 . . 120.06(14)
C15 C16 C17 . . 122.47(18)
C15 C16 H16 . . 118.8
C17 C16 H16 . . 118.8
C2 C7 H7A . . 109.5
C2 C7 H7B . . 109.5
H7A C7 H7B . . 109.5
C2 C7 H7C . . 109.5
H7A C7 H7C . . 109.5
H7B C7 H7C . . 109.5
C4 C3 C2 . . 120.59(18)
C4 C3 H3 . . 119.7
C2 C3 H3 . . 119.7
C4 C5 C6 . . 122.60(17)
C4 C5 H5 . . 118.7
C6 C5 H5 . . 118.7
C8 C11 H11A . . 109.5
C8 C11 H11B . . 109.5
H11A C11 H11B . . 109.5
C8 C11 H11C . . 109.5
H11A C11 H11C . . 109.5
H11B C11 H11C . . 109.5
C19 C22 H22A . . 109.5
C19 C22 H22B . . 109.5
H22A C22 H22B . . 109.5
C19 C22 H22C . . 109.5
H22A C22 H22C . . 109.5
H22B C22 H22C . . 109.5
Ti C24 H24A . . 109.5
Ti C24 H24B . . 109.5
H24A C24 H24B . . 109.5
Ti C24 H24C . . 109.5
H24A C24 H24C . . 109.5
H24B C24 H24C . . 109.5
C14 C13 C12 . . 118.17(16)
C14 C13 C18 . . 120.34(16)
C12 C13 C18 . . 121.49(15)
C19 C20 H20A . . 109.5
C19 C20 H20B . . 109.5
H20A C20 H20B . . 109.5
C19 C20 H20C . . 109.5
H20A C20 H20C . . 109.5
H20B C20 H20C . . 109.5
C14 C15 C16 . . 119.93(17)
C14 C15 H15 . . 120.0
C16 C15 H15 . . 120.0
C3 C4 C5 . . 119.73(17)
C3 C4 H4 . . 120.1
C5 C4 H4 . . 120.1
C8 C10 H10A . . 109.5
C8 C10 H10B . . 109.5
H10A C10 H10B . . 109.5
C8 C10 H10C . . 109.5
H10A C10 H10C . . 109.5
H10B C10 H10C . . 109.5
C15 C14 C13 . . 121.02(18)
C15 C14 H14 . . 119.5
C13 C14 H14 . . 119.5
C8 C9 H9A . . 109.5
C8 C9 H9B . . 109.5
H9A C9 H9B . . 109.5
C8 C9 H9C . . 109.5
H9A C9 H9C . . 109.5
H9B C9 H9C . . 109.5
C19 C21 H21A . . 109.5
C19 C21 H21B . . 109.5
H21A C21 H21B . . 109.5
C19 C21 H21C . . 109.5
H21A C21 H21C . . 109.5
H21B C21 H21C . . 109.5

loop_
_geom_bond_atom_site_label_1
_geom_bond_atom_site_label_2
_geom_bond_site_symmetry_2
_geom_bond_distance
_geom_bond_publ_flag
Ti O1 . 1.8218(11) ?
Ti O2 . 1.8135(11) ?
Ti O3 . 1.9794(12) ?
Ti O3 3_577 2.0603(12) ?
Ti C24 . 2.0878(17) ?
Ti Ti 3_577 3.2897(9) ?
O3 Ti 3_577 2.0603(12) no
O1 C1 . 1.3678(18) ?
O2 C12 . 1.3683(18) ?
O3 C23 . 1.4401(19) ?
C1 C2 . 1.404(2) ?
C1 C6 . 1.414(2) ?
C17 C16 . 1.400(2) ?
C17 C12 . 1.415(2) ?
C17 C19 . 1.539(3) ?
C19 C20 . 1.537(3) ?
C19 C22 . 1.542(3) ?
C19 C21 . 1.546(2) ?
C12 C13 . 1.409(2) ?
C6 C5 . 1.392(2) ?
C6 C8 . 1.540(2) ?
C18 C13 . 1.504(2) ?
C18 H18A . 0.9600 ?
C18 H18B . 0.9600 ?
C8 C11 . 1.531(3) ?
C8 C9 . 1.536(2) ?
C8 C10 . 1.540(3) ?
C23 H23A . 0.9600 ?
C23 H23B . 0.9600 ?
C23 H23C . 0.9600 ?
C2 C3 . 1.392(2) ?
C2 C7 . 1.504(2) ?
C16 C15 . 1.384(3) ?
C16 H16 . 0.9300 ?
C7 H7A . 0.9600 ?
C7 H7B . 0.9600 ?
C7 H7C . 0.9600 ?
C3 C4 . 1.375(3) ?
C3 H3 . 0.9300 ?
C5 C4 . 1.386(3) ?
C5 H5 . 0.9300 ?
C11 H11A . 0.9600 ?
C11 H11B . 0.9600 ?
C11 H11C . 0.9600 ?
C22 H22A . 0.9600 ?
C22 H22B . 0.9600 ?
C22 H22C . 0.9600 ?
C24 H24A . 0.9600 ?
C24 H24B . 0.9600 ?
C24 H24C . 0.9600 ?
C13 C14 . 1.394(2) ?
C20 H20A . 0.9600 ?
C20 H20B . 0.9600 ?
C20 H20C . 0.9600 ?
C15 C14 . 1.375(3) ?
C15 H15 . 0.9300 ?
C4 H4 . 0.9300 ?
C10 H10A . 0.9600 ?
C10 H10B . 0.9600 ?
C10 H10C . 0.9600 ?
C14 H14 . 0.9300 ?
C9 H9A . 0.9600 ?
C9 H9B . 0.9600 ?
C9 H9C . 0.9600 ?
C21 H21A . 0.9600 ?
C21 H21B . 0.9600 ?
C21 H21C . 0.9600 ?
